data_2015929
loop_
_publ_author_name
'Lee, Gene-Hsiang'
'Wang, Hsin-Ta'

_publ_section_title
;Hydrogen-bonded supramolecule of
 <i>N</i>,<i>N</i>'-bis(4-pyridylmethyl)oxalamide and a zigzag chain structure
 of
 <i>catena</i>-poly[[[dichloridocobalt(II)]-\m-<i>N</i>,<i>N</i>'-bis(4-pyridylmethyl)oxalamide-\k^2^<i>N</i>^4^:<i>N</i>^4'^]
 hemihydrate]
;
_journal_coeditor_code AV3082
_journal_issue 5
_journal_name_full 'Acta Crystallographica Section C'
_journal_page_first m216
_journal_page_last m219
_journal_paper_doi 10.1107/S0108270107014527
_journal_volume 63
_journal_year 2007
_chemical_formula_iupac 'C14 H14 N4 O2'
_chemical_formula_moiety 'C14 H14 N4 O2'
_chemical_formula_sum 'C14 H14 N4 O2'
_chemical_formula_weight 270.29
_chemical_name_systematic
;
N,N'-Bis(4-pyridylmethyl)oxalamide
;
_space_group_IT_number 14
_symmetry_cell_setting monoclinic
_symmetry_space_group_name_Hall '-P 2yn'
_symmetry_space_group_name_H-M 'P 1 21/n 1'
_atom_sites_solution_hydrogens geom
_atom_sites_solution_primary direct
_atom_sites_solution_secondary difmap
_audit_creation_method SHELXL-97
_cell_angle_alpha 90.00
_cell_angle_beta 93.8330(10)
_cell_angle_gamma 90.00
_cell_formula_units_Z 8
_cell_length_a 9.5188(4)
_cell_length_b 15.4474(7)
_cell_length_c 17.8238(8)
_cell_measurement_reflns_used 3244
_cell_measurement_temperature 150(2)
_cell_measurement_theta_max 26.71
_cell_measurement_theta_min 2.64
_cell_volume 2615.0(2)
_computing_cell_refinement 'SAINT (Bruker, 2000)'
_computing_data_collection 'SMART (Bruker, 2000)'
_computing_data_reduction SAINT
_computing_molecular_graphics 'SHELXTL (Sheldrick, 2000b)'
_computing_publication_material SHELXTL
_computing_structure_refinement 'SHELXL97 (Sheldrick, 1997)'
_computing_structure_solution 'SHELXS97 (Sheldrick, 1997)'
_diffrn_ambient_temperature 150(2)
_diffrn_measured_fraction_theta_full 0.999
_diffrn_measured_fraction_theta_max 0.999
_diffrn_measurement_device_type 'Bruker SMART APEX CCD area-detector'
_diffrn_measurement_method 'omega scans'
_diffrn_radiation_monochromator graphite
_diffrn_radiation_source 'fine-focus sealed tube'
_diffrn_radiation_type MoK\a
_diffrn_radiation_wavelength 0.71073
_diffrn_reflns_av_R_equivalents 0.0435
_diffrn_reflns_av_sigmaI/netI 0.0385
_diffrn_reflns_limit_h_max 12
_diffrn_reflns_limit_h_min -12
_diffrn_reflns_limit_k_max 19
_diffrn_reflns_limit_k_min -20
_diffrn_reflns_limit_l_max 23
_diffrn_reflns_limit_l_min -23
_diffrn_reflns_number 25256
_diffrn_reflns_theta_full 27.50
_diffrn_reflns_theta_max 27.50
_diffrn_reflns_theta_min 2.29
_diffrn_standards_number 0
_exptl_absorpt_coefficient_mu 0.096
_exptl_absorpt_correction_T_max 0.9858
_exptl_absorpt_correction_T_min 0.9700
_exptl_absorpt_correction_type multi-scan
_exptl_absorpt_process_details '(SADABS; Sheldrick, 2000a)'
_exptl_crystal_colour colorless
_exptl_crystal_density_diffrn 1.373
_exptl_crystal_density_method 'not measured'
_exptl_crystal_description rod
_exptl_crystal_F_000 1136
_exptl_crystal_size_max 0.32
_exptl_crystal_size_mid 0.22
_exptl_crystal_size_min 0.15
_refine_diff_density_max 0.336
_refine_diff_density_min -0.249
_refine_ls_extinction_method none
_refine_ls_goodness_of_fit_ref 1.127
_refine_ls_hydrogen_treatment constr
_refine_ls_matrix_type full
_refine_ls_number_parameters 361
_refine_ls_number_reflns 6006
_refine_ls_number_restraints 0
_refine_ls_restrained_S_all 1.127
_refine_ls_R_factor_all 0.0825
_refine_ls_R_factor_gt 0.0602
_refine_ls_shift/su_max 0.000
_refine_ls_shift/su_mean 0.000
_refine_ls_structure_factor_coef Fsqd
_refine_ls_weighting_details 'calc w=1/[\s^2^(Fo^2^)+(0.0528P)^2^+1.0749P] where P=(Fo^2^+2Fc^2^)/3'
_refine_ls_weighting_scheme calc
_refine_ls_wR_factor_gt 0.1322
_refine_ls_wR_factor_ref 0.1427
_reflns_number_gt 4530
_reflns_number_total 6006
_reflns_threshold_expression >2sigma(I)
_cod_data_source_file av3082.cif
_cod_data_source_block I
_cod_original_sg_symbol_H-M P2(1)/n
_cod_database_code 2015929
_cod_database_fobs_code 2015929

loop_
_symmetry_equiv_pos_as_xyz
'x, y, z'
'-x+1/2, y+1/2, -z+1/2'
'-x, -y, -z'
'x-1/2, -y-1/2, z-1/2'

loop_
_atom_site_type_symbol
_atom_site_label
_atom_site_fract_x
_atom_site_fract_y
_atom_site_fract_z
_atom_site_U_iso_or_equiv
_atom_site_adp_type
_atom_site_calc_flag
_atom_site_refinement_flags
_atom_site_occupancy
O O1 0.27862(14) 0.49834(8) 0.40856(7) 0.0241(3) Uani d . 1
O O2 0.02876(15) 0.65640(9) 0.35216(7) 0.0254(3) Uani d . 1
N N1 0.2152(2) 0.33400(15) 0.08532(12) 0.0490(6) Uani d . 1
N N2 0.23215(16) 0.56187(10) 0.29444(8) 0.0194(3) Uani d . 1
H H2 0.1746 0.5967 0.2681 0.023 Uiso calc R 1
N N3 0.07727(16) 0.59737(10) 0.46793(8) 0.0186(3) Uani d . 1
H H3 0.1336 0.5622 0.4946 0.022 Uiso calc R 1
N N4 0.11569(18) 0.80950(10) 0.68638(9) 0.0248(4) Uani d . 1
C C1 0.3346(3) 0.3791(2) 0.08474(15) 0.0573(8) Uani d . 1
H H1 0.3941 0.3685 0.0450 0.069 Uiso calc R 1
C C2 0.3776(2) 0.44002(17) 0.13779(13) 0.0391(6) Uani d . 1
H H2A 0.4635 0.4705 0.1338 0.047 Uiso calc R 1
C C3 0.2945(2) 0.45641(12) 0.19686(10) 0.0214(4) Uani d . 1
C C4 0.1703(2) 0.41028(13) 0.19821(11) 0.0265(4) Uani d . 1
H H4 0.1092 0.4195 0.2375 0.032 Uiso calc R 1
C C5 0.1352(2) 0.35056(15) 0.14220(13) 0.0356(5) Uani d . 1
H H5 0.0492 0.3196 0.1444 0.043 Uiso calc R 1
C C6 0.3444(2) 0.51944(13) 0.25742(10) 0.0216(4) Uani d . 1
H H6A 0.4050 0.4882 0.2957 0.026 Uiso calc R 1
H H6B 0.4029 0.5642 0.2349 0.026 Uiso calc R 1
C C7 0.21346(19) 0.54981(11) 0.36692(10) 0.0173(4) Uani d . 1
C C8 0.09608(19) 0.60771(11) 0.39500(10) 0.0174(4) Uani d . 1
C C9 -0.03317(19) 0.64233(12) 0.50485(10) 0.0200(4) Uani d . 1
H H9A -0.0987 0.5991 0.5240 0.024 Uiso calc R 1
H H9B -0.0871 0.6788 0.4674 0.024 Uiso calc R 1
C C10 -0.0079(2) 0.76838(13) 0.68657(11) 0.0261(4) Uani d . 1
H H10 -0.0644 0.7778 0.7278 0.031 Uiso calc R 1
C C11 -0.0578(2) 0.71299(13) 0.63022(10) 0.0230(4) Uani d . 1
H H11 -0.1462 0.6851 0.6332 0.028 Uiso calc R 1
C C12 0.02241(19) 0.69834(12) 0.56889(10) 0.0180(4) Uani d . 1
C C13 0.1509(2) 0.74020(12) 0.56878(10) 0.0196(4) Uani d . 1
H H13 0.2098 0.7319 0.5284 0.024 Uiso calc R 1
C C14 0.1924(2) 0.79405(12) 0.62786(11) 0.0233(4) Uani d . 1
H H14 0.2812 0.8219 0.6268 0.028 Uiso calc R 1
O O3 0.22234(14) 0.50284(8) 0.59179(7) 0.0235(3) Uani d . 1
O O4 0.46974(15) 0.34272(9) 0.64601(7) 0.0257(3) Uani d . 1
N N5 0.3074(2) 0.66508(13) 0.90842(11) 0.0383(5) Uani d . 1
N N6 0.26497(16) 0.43590(10) 0.70461(8) 0.0184(3) Uani d . 1
H H6 0.3209 0.3998 0.7305 0.022 Uiso calc R 1
N N7 0.41804(16) 0.40165(10) 0.53061(8) 0.0179(3) Uani d . 1
H H7 0.3594 0.4354 0.5039 0.021 Uiso calc R 1
N N8 0.38497(18) 0.17985(11) 0.32010(9) 0.0281(4) Uani d . 1
C C15 0.2681(2) 0.58569(16) 0.92753(12) 0.0355(5) Uani d . 1
H H15 0.2757 0.5706 0.9793 0.043 Uiso calc R 1
C C16 0.2169(2) 0.52399(13) 0.87661(11) 0.0286(5) Uani d . 1
H H16 0.1884 0.4688 0.8936 0.034 Uiso calc R 1
C C17 0.20756(19) 0.54329(12) 0.80063(10) 0.0212(4) Uani d . 1
C C18 0.2486(2) 0.62546(13) 0.78050(12) 0.0282(5) Uani d . 1
H H18 0.2442 0.6419 0.7290 0.034 Uiso calc R 1
C C19 0.2962(2) 0.68374(14) 0.83530(13) 0.0349(5) Uani d . 1
H H19 0.3222 0.7401 0.8200 0.042 Uiso calc R 1
C C20 0.1525(2) 0.47910(13) 0.74215(10) 0.0220(4) Uani d . 1
H H20A 0.0954 0.4350 0.7664 0.026 Uiso calc R 1
H H20B 0.0902 0.5095 0.7041 0.026 Uiso calc R 1
C C21 0.28526(19) 0.44946(11) 0.63280(10) 0.0176(4) Uani d . 1
C C22 0.40124(19) 0.39142(11) 0.60343(10) 0.0171(4) Uani d . 1
C C23 0.53094(19) 0.35846(12) 0.49355(10) 0.0197(4) Uani d . 1
H H23A 0.5907 0.3262 0.5316 0.024 Uiso calc R 1
H H23B 0.5905 0.4027 0.4711 0.024 Uiso calc R 1
C C24 0.4363(2) 0.25705(13) 0.30350(11) 0.0253(4) Uani d . 1
H H24 0.4409 0.2721 0.2521 0.030 Uiso calc R 1
C C25 0.4831(2) 0.31632(12) 0.35749(10) 0.0233(4) Uani d . 1
H H25 0.5199 0.3705 0.3429 0.028 Uiso calc R 1
C C26 0.47640(19) 0.29659(12) 0.43297(10) 0.0187(4) Uani d . 1
C C27 0.4224(2) 0.21695(14) 0.45048(11) 0.0313(5) Uani d . 1
H H27 0.4150 0.2005 0.5014 0.038 Uiso calc R 1
C C28 0.3791(3) 0.16140(15) 0.39275(12) 0.0369(6) Uani d . 1
H H28 0.3429 0.1065 0.4057 0.044 Uiso calc R 1

loop_
_atom_site_aniso_label
_atom_site_aniso_U_11
_atom_site_aniso_U_22
_atom_site_aniso_U_33
_atom_site_aniso_U_12
_atom_site_aniso_U_13
_atom_site_aniso_U_23
O1 0.0302(8) 0.0242(7) 0.0177(7) 0.0080(6) 0.0000(6) 0.0026(5)
O2 0.0320(8) 0.0262(7) 0.0179(7) 0.0098(6) 0.0009(6) 0.0028(6)
N1 0.0351(11) 0.0637(15) 0.0489(13) -0.0089(10) 0.0090(10) -0.0339(11)
N2 0.0225(8) 0.0211(8) 0.0144(7) 0.0049(7) 0.0002(6) -0.0003(6)
N3 0.0220(8) 0.0190(8) 0.0145(7) 0.0041(6) -0.0001(6) -0.0007(6)
N4 0.0312(9) 0.0219(9) 0.0215(8) -0.0014(7) 0.0027(7) -0.0040(7)
C1 0.0411(15) 0.084(2) 0.0493(15) -0.0176(14) 0.0223(12) -0.0434(15)
C2 0.0264(11) 0.0577(16) 0.0346(12) -0.0117(11) 0.0120(9) -0.0229(11)
C3 0.0224(10) 0.0228(10) 0.0189(9) 0.0047(8) 0.0016(7) -0.0016(8)
C4 0.0261(10) 0.0275(11) 0.0267(10) 0.0002(8) 0.0086(8) -0.0049(8)
C5 0.0297(12) 0.0362(12) 0.0414(13) -0.0073(10) 0.0064(10) -0.0128(10)
C6 0.0206(9) 0.0254(10) 0.0188(9) 0.0017(8) 0.0020(7) -0.0018(8)
C7 0.0199(9) 0.0160(9) 0.0158(8) 0.0004(7) -0.0013(7) -0.0020(7)
C8 0.0202(9) 0.0169(9) 0.0147(8) -0.0019(7) -0.0016(7) -0.0026(7)
C9 0.0189(9) 0.0234(10) 0.0177(9) 0.0014(8) 0.0011(7) -0.0034(7)
C10 0.0295(11) 0.0292(11) 0.0204(9) -0.0017(9) 0.0073(8) -0.0053(8)
C11 0.0216(10) 0.0266(10) 0.0214(9) -0.0032(8) 0.0048(8) -0.0036(8)
C12 0.0235(9) 0.0162(9) 0.0143(8) 0.0039(7) 0.0011(7) 0.0016(7)
C13 0.0228(9) 0.0178(9) 0.0187(9) 0.0023(8) 0.0045(7) 0.0013(7)
C14 0.0228(10) 0.0206(10) 0.0268(10) -0.0020(8) 0.0035(8) -0.0025(8)
O3 0.0292(8) 0.0238(7) 0.0174(6) 0.0072(6) 0.0007(6) 0.0024(5)
O4 0.0303(8) 0.0281(7) 0.0187(7) 0.0106(6) 0.0017(6) 0.0039(6)
N5 0.0335(10) 0.0415(12) 0.0403(11) -0.0012(9) 0.0056(9) -0.0173(9)
N6 0.0195(8) 0.0209(8) 0.0150(7) 0.0038(6) 0.0019(6) 0.0006(6)
N7 0.0206(8) 0.0185(8) 0.0144(7) 0.0036(6) 0.0001(6) -0.0009(6)
N8 0.0287(9) 0.0337(10) 0.0224(8) -0.0074(8) 0.0044(7) -0.0089(7)
C15 0.0421(13) 0.0448(14) 0.0200(10) 0.0069(11) 0.0046(9) -0.0083(10)
C16 0.0383(12) 0.0253(11) 0.0229(10) 0.0041(9) 0.0080(9) -0.0012(8)
C17 0.0182(9) 0.0234(10) 0.0225(9) 0.0043(8) 0.0049(7) -0.0036(8)
C18 0.0284(11) 0.0276(11) 0.0293(11) -0.0011(9) 0.0071(9) 0.0000(9)
C19 0.0337(12) 0.0270(11) 0.0453(13) -0.0037(9) 0.0131(10) -0.0074(10)
C20 0.0212(9) 0.0263(10) 0.0189(9) 0.0006(8) 0.0042(7) -0.0018(8)
C21 0.0198(9) 0.0168(9) 0.0160(9) -0.0015(7) -0.0006(7) -0.0015(7)
C22 0.0192(9) 0.0154(9) 0.0167(9) -0.0019(7) 0.0008(7) -0.0012(7)
C23 0.0196(9) 0.0224(10) 0.0172(9) -0.0005(7) 0.0029(7) -0.0044(7)
C24 0.0319(11) 0.0284(11) 0.0158(9) 0.0031(9) 0.0024(8) -0.0016(8)
C25 0.0300(11) 0.0194(10) 0.0205(9) 0.0020(8) 0.0025(8) 0.0008(8)
C26 0.0158(9) 0.0215(9) 0.0191(9) 0.0019(7) 0.0025(7) -0.0046(7)
C27 0.0456(13) 0.0330(12) 0.0162(9) -0.0170(10) 0.0080(9) -0.0014(8)
C28 0.0498(14) 0.0327(12) 0.0293(11) -0.0221(11) 0.0115(10) -0.0075(9)

loop_
_atom_type_symbol
_atom_type_description
_atom_type_scat_dispersion_real
_atom_type_scat_dispersion_imag
_atom_type_scat_source
C C 0.0033 0.0016 'International Tables Vol C Tables 4.2.6.8 and 6.1.1.4'
H H 0.0000 0.0000 'International Tables Vol C Tables 4.2.6.8 and 6.1.1.4'
N N 0.0061 0.0033 'International Tables Vol C Tables 4.2.6.8 and 6.1.1.4'
O O 0.0106 0.0060 'International Tables Vol C Tables 4.2.6.8 and 6.1.1.4'

loop_
_geom_angle_atom_site_label_1
_geom_angle_atom_site_label_2
_geom_angle_atom_site_label_3
_geom_angle
_geom_angle_publ_flag
C5 N1 C1 115.9(2) ?
C7 N2 C6 122.00(16) yes
C7 N2 H2 119.0 ?
C6 N2 H2 119.0 ?
C8 N3 C9 122.16(16) yes
C8 N3 H3 118.9 ?
C9 N3 H3 118.9 ?
C14 N4 C10 116.39(17) ?
N1 C1 C2 124.5(2) ?
N1 C1 H1 117.8 ?
C2 C1 H1 117.8 ?
C1 C2 C3 119.3(2) ?
C1 C2 H2A 120.3 ?
C3 C2 H2A 120.3 ?
C2 C3 C4 116.93(18) ?
C2 C3 C6 119.68(18) ?
C4 C3 C6 123.34(17) ?
C3 C4 C5 119.79(18) ?
C3 C4 H4 120.1 ?
C5 C4 H4 120.1 ?
N1 C5 C4 123.6(2) ?
N1 C5 H5 118.2 ?
C4 C5 H5 118.2 ?
N2 C6 C3 114.33(16) ?
N2 C6 H6A 108.7 ?
C3 C6 H6A 108.7 ?
N2 C6 H6B 108.7 ?
C3 C6 H6B 108.7 ?
H6A C6 H6B 107.6 ?
O1 C7 N2 125.71(17) yes
O1 C7 C8 121.85(15) yes
N2 C7 C8 112.43(15) yes
O2 C8 N3 125.71(17) yes
O2 C8 C7 121.04(15) yes
N3 C8 C7 113.25(15) yes
N3 C9 C12 113.02(15) ?
N3 C9 H9A 109.0 ?
C12 C9 H9A 109.0 ?
N3 C9 H9B 109.0 ?
C12 C9 H9B 109.0 ?
H9A C9 H9B 107.8 ?
N4 C10 C11 123.58(18) ?
N4 C10 H10 118.2 ?
C11 C10 H10 118.2 ?
C10 C11 C12 119.47(18) ?
C10 C11 H11 120.3 ?
C12 C11 H11 120.3 ?
C13 C12 C11 117.13(17) ?
C13 C12 C9 122.37(16) ?
C11 C12 C9 120.45(17) ?
C14 C13 C12 119.28(17) ?
C14 C13 H13 120.4 ?
C12 C13 H13 120.4 ?
N4 C14 C13 124.15(18) ?
N4 C14 H14 117.9 ?
C13 C14 H14 117.9 ?
C19 N5 C15 116.33(19) ?
C21 N6 C20 121.95(16) yes
C21 N6 H6 119.0 ?
C20 N6 H6 119.0 ?
C22 N7 C23 121.89(16) yes
C22 N7 H7 119.1 ?
C23 N7 H7 119.1 ?
C24 N8 C28 116.65(17) ?
N5 C15 C16 124.0(2) ?
N5 C15 H15 118.0 ?
C16 C15 H15 118.0 ?
C15 C16 C17 119.4(2) ?
C15 C16 H16 120.3 ?
C17 C16 H16 120.3 ?
C18 C17 C16 116.81(19) ?
C18 C17 C20 121.05(17) ?
C16 C17 C20 122.13(18) ?
C19 C18 C17 120.0(2) ?
C19 C18 H18 120.0 ?
C17 C18 H18 120.0 ?
N5 C19 C18 123.5(2) ?
N5 C19 H19 118.3 ?
C18 C19 H19 118.3 ?
N6 C20 C17 112.68(15) ?
N6 C20 H20A 109.1 ?
C17 C20 H20A 109.1 ?
N6 C20 H20B 109.1 ?
C17 C20 H20B 109.1 ?
H20A C20 H20B 107.8 ?
O3 C21 N6 125.71(17) yes
O3 C21 C22 121.29(15) yes
N6 C21 C22 112.99(15) yes
O4 C22 N7 125.79(17) yes
O4 C22 C21 120.70(15) yes
N7 C22 C21 113.50(15) yes
N7 C23 C26 112.65(15) ?
N7 C23 H23A 109.1 ?
C26 C23 H23A 109.1 ?
N7 C23 H23B 109.1 ?
C26 C23 H23B 109.1 ?
H23A C23 H23B 107.8 ?
N8 C24 C25 123.11(18) ?
N8 C24 H24 118.4 ?
C25 C24 H24 118.4 ?
C24 C25 C26 119.82(18) ?
C24 C25 H25 120.1 ?
C26 C25 H25 120.1 ?
C27 C26 C25 117.32(17) ?
C27 C26 C23 121.31(17) ?
C25 C26 C23 121.33(17) ?
C26 C27 C28 118.89(19) ?
C26 C27 H27 120.6 ?
C28 C27 H27 120.6 ?
N8 C28 C27 124.2(2) ?
N8 C28 H28 117.9 ?
C27 C28 H28 117.9 ?

loop_
_geom_bond_atom_site_label_1
_geom_bond_atom_site_label_2
_geom_bond_distance
_geom_bond_publ_flag
O1 C7 1.227(2) yes
O2 C8 1.222(2) yes
N1 C5 1.333(3) ?
N1 C1 1.334(3) ?
N2 C7 1.329(2) yes
N2 C6 1.449(2) yes
N2 H2 0.8800 ?
N3 C8 1.334(2) yes
N3 C9 1.454(2) yes
N3 H3 0.8800 ?
N4 C14 1.334(2) ?
N4 C10 1.337(3) ?
C1 C2 1.376(3) ?
C1 H1 0.9500 ?
C2 C3 1.382(3) ?
C2 H2A 0.9500 ?
C3 C4 1.382(3) ?
C3 C6 1.507(3) ?
C4 C5 1.384(3) ?
C4 H4 0.9500 ?
C5 H5 0.9500 ?
C6 H6A 0.9900 ?
C6 H6B 0.9900 ?
C7 C8 1.541(2) yes
C9 C12 1.500(2) ?
C9 H9A 0.9900 ?
C9 H9B 0.9900 ?
C10 C11 1.379(3) ?
C10 H10 0.9500 ?
C11 C12 1.393(2) ?
C11 H11 0.9500 ?
C12 C13 1.383(3) ?
C13 C14 1.379(3) ?
C13 H13 0.9500 ?
C14 H14 0.9500 ?
O3 C21 1.231(2) yes
O4 C22 1.225(2) yes
N5 C19 1.332(3) ?
N5 C15 1.333(3) ?
N6 C21 1.324(2) yes
N6 C20 1.461(2) yes
N6 H6 0.8800 ?
N7 C22 1.328(2) yes
N7 C23 1.460(2) yes
N7 H7 0.8800 ?
N8 C24 1.329(3) ?
N8 C28 1.331(3) ?
C15 C16 1.382(3) ?
C15 H15 0.9500 ?
C16 C17 1.384(3) ?
C16 H16 0.9500 ?
C17 C18 1.383(3) ?
C17 C20 1.507(3) ?
C18 C19 1.382(3) ?
C18 H18 0.9500 ?
C19 H19 0.9500 ?
C20 H20A 0.9900 ?
C20 H20B 0.9900 ?
C21 C22 1.541(2) yes
C23 C26 1.508(2) ?
C23 H23A 0.9900 ?
C23 H23B 0.9900 ?
C24 C25 1.380(3) ?
C24 H24 0.9500 ?
C25 C26 1.385(3) ?
C25 H25 0.9500 ?
C26 C27 1.377(3) ?
C27 C28 1.381(3) ?
C27 H27 0.9500 ?
C28 H28 0.9500 ?

loop_
_geom_hbond_atom_site_label_D
_geom_hbond_atom_site_label_H
_geom_hbond_atom_site_label_A
_geom_hbond_site_symmetry_A
_geom_hbond_distance_DH
_geom_hbond_distance_HA
_geom_hbond_distance_DA
_geom_hbond_angle_DHA
N2 H2 N8 2_555 0.88 2.08 2.903(2) 155
N3 H3 O3 . 0.88 2.09 2.916(2) 157
N6 H6 N4 2_546 0.88 2.09 2.930(2) 158
N7 H7 O1 . 0.88 2.06 2.888(2) 156

loop_
_cod_related_entry_id
_cod_related_entry_database
_cod_related_entry_code
1 ChemSpider 2374974
